data_7250124
loop_
_publ_author_name
'Yang, Bin-Bin'
'Wu, Si-Yuan'
'Zhang, Qing-Pu'
'Ma, Hui'
'Sun, Yu-Ling'
'Zhang, Chun'

_publ_section_title
;
 Tetraptycene derivatives: synthesis, structure and their self-assemblies
 in solid state
;
_journal_issue 11
_journal_name_full 'RSC Advances'
_journal_page_first 8293
_journal_page_last 8299
_journal_paper_doi 10.1039/D5RA00376H
_journal_volume 15
_journal_year 2025
_chemical_formula_moiety 'C32 H28 O4'
_chemical_formula_sum 'C32 H28 O4'
_chemical_formula_weight 476.54
_space_group_crystal_system monoclinic
_space_group_IT_number 15
_space_group_name_Hall '-C 2yc'
_space_group_name_H-M_alt 'C 1 2/c 1'
_atom_sites_solution_hydrogens geom
_atom_sites_solution_primary dual
_audit_creation_date 2021-07-09
_audit_creation_method
;
Olex2 1.3
(compiled 2020.11.12 svn.r5f609507 for OlexSys, GUI svn.r6272)
;
_audit_update_record
;
2024-08-10 deposited with the CCDC.	2025-02-27 downloaded from the CCDC.
;
_cell_angle_alpha 90
_cell_angle_beta 92.9710(10)
_cell_angle_gamma 90
_cell_formula_units_Z 16
_cell_length_a 29.0799(2)
_cell_length_b 14.40550(10)
_cell_length_c 22.9347(2)
_cell_measurement_reflns_used 28365
_cell_measurement_temperature 100.01(10)
_cell_measurement_theta_max 73.6100
_cell_measurement_theta_min 3.3990
_cell_volume 9594.67(13)
_computing_cell_refinement 'CrysAlisPro 1.171.39.28b (Rigaku OD, 2015)'
_computing_data_collection 'CrysAlisPro 1.171.39.28b (Rigaku OD, 2015)'
_computing_data_reduction 'CrysAlisPro 1.171.39.28b (Rigaku OD, 2015)'
_computing_molecular_graphics 'Olex2 1.3 (Dolomanov et al., 2009)'
_computing_publication_material 'Olex2 1.3 (Dolomanov et al., 2009)'
_computing_structure_refinement 'SHELXL 2018/3 (Sheldrick, 2015)'
_computing_structure_solution 'SHELXT 2014/5 (Sheldrick, 2014)'
_diffrn_ambient_environment N~2~
_diffrn_ambient_temperature 100.01(10)
_diffrn_detector 'CCD plate'
_diffrn_measured_fraction_theta_full 1.000
_diffrn_measured_fraction_theta_max 0.987
_diffrn_measurement_details
;
List of Runs (angles in degrees, time in seconds):

  # Type    Start    End  Width  t~exp~   \w     \q     \k     \f   Frames
#--------------------------------------------------------------------------
  1  \w    -19.00  19.00   0.50    1.00    --    0.00 -82.00   0.00   76
  2  \w    -31.00   4.00   0.50    1.00    --    0.00 -82.00 150.00   70
  3  \w    -20.00  28.00   0.50    1.00    --    0.00 -82.00 -90.00   96
  4  \w    -45.00  17.00   0.50    1.00    --    0.00 -77.00  60.00  124
  5  \w    -22.00  30.00   0.50    1.00    --    0.00 -82.00-180.00  104
  6  \w    -32.00   3.00   0.50    1.00    --    0.00 -82.00 120.00   70
  7  \w     77.00 103.00   0.50    4.00    --   94.60 -82.00   0.00   52
  8  \w     55.00  81.00   0.50    4.00    --   94.60 -45.00 120.00   52
  9  \w     29.00 122.00   0.50    4.00    --   94.60 -82.00 -60.00  186
 10  \w      6.00 126.00   0.50    4.00    --   94.60 -82.00-150.00  240
 11  \w     17.00 102.00   0.50    4.00    --   94.60 -15.00  30.00  170
 12  \w     80.00 106.00   0.50    4.00    --   94.60 -82.00 120.00   52
 13  \w     52.00 126.00   0.50    4.00    --   94.60 -82.00  60.00  148
 14  \w      6.00 103.00   0.50    4.00    --   94.60 -61.00-150.00  194
 15  \w      6.00  31.00   0.50    4.00    --   94.60 -82.00  60.00   50
 16  \w      8.00 118.00   0.50    4.00    --   94.60 -61.00  60.00  220
 17  \w      6.00  89.00   0.50    4.00    --   94.60 -30.00 -30.00  166
 18  \w      6.00 115.00   0.50    4.00    --   94.60 -61.00 -60.00  218
 19  \w    109.00 167.00   0.50    4.00    --   94.60   0.00-180.00  116
 20  \w     77.00 184.00   0.50    4.00    --   94.60  45.00 -60.00  214
 21  \w     79.00 104.00   0.50    4.00    --   94.60 -82.00 -30.00   50
 22  \w     22.00 104.00   0.50    4.00    --   94.60   0.00-180.00  164
;
_diffrn_measurement_device 'four-circle diffractometer'
_diffrn_measurement_device_type 'XtaLAB AFC12 (RINC): Kappa single'
_diffrn_measurement_method '\w scans'
_diffrn_orient_matrix_type 'CrysAlisPro convention (1999,Acta A55,543-557)'
_diffrn_orient_matrix_UB_11 -0.0512621000
_diffrn_orient_matrix_UB_12 0.0098252000
_diffrn_orient_matrix_UB_13 -0.0196868000
_diffrn_orient_matrix_UB_21 -0.0109941000
_diffrn_orient_matrix_UB_22 0.0310363000
_diffrn_orient_matrix_UB_23 0.0620193000
_diffrn_orient_matrix_UB_31 0.0082759000
_diffrn_orient_matrix_UB_32 0.1018193000
_diffrn_orient_matrix_UB_33 -0.0170126000
_diffrn_radiation_monochromator graphite
_diffrn_radiation_probe x-ray
_diffrn_radiation_type 'Cu K\a'
_diffrn_radiation_wavelength 1.54184
_diffrn_reflns_av_R_equivalents 0.0547
_diffrn_reflns_av_unetI/netI 0.0335
_diffrn_reflns_Laue_measured_fraction_full 1.000
_diffrn_reflns_Laue_measured_fraction_max 0.987
_diffrn_reflns_limit_h_max 36
_diffrn_reflns_limit_h_min -35
_diffrn_reflns_limit_k_max 17
_diffrn_reflns_limit_k_min -10
_diffrn_reflns_limit_l_max 28
_diffrn_reflns_limit_l_min -28
_diffrn_reflns_number 51814
_diffrn_reflns_point_group_measured_fraction_full 1.000
_diffrn_reflns_point_group_measured_fraction_max 0.987
_diffrn_reflns_theta_full 67.684
_diffrn_reflns_theta_max 73.881
_diffrn_reflns_theta_min 3.043
_diffrn_source 'fine-focus sealed X-ray tube'
_diffrn_source_type 'Enhance (Cu) X-ray Source'
_exptl_absorpt_coefficient_mu 0.686
_exptl_absorpt_correction_T_max 1.00000
_exptl_absorpt_correction_T_min 0.54126
_exptl_absorpt_correction_type multi-scan
_exptl_absorpt_process_details
;
CrysAlisPro 1.171.39.28b (Rigaku Oxford Diffraction, 2015)
Empirical absorption correction using spherical harmonics,
 implemented in SCALE3 ABSPACK scaling algorithm.
;
_exptl_crystal_colour 'clear colourless'
_exptl_crystal_colour_lustre clear
_exptl_crystal_colour_primary colourless
_exptl_crystal_density_diffrn 1.320
_exptl_crystal_description plank
_exptl_crystal_F_000 4032
_exptl_crystal_size_max 0.5
_exptl_crystal_size_mid 0.15
_exptl_crystal_size_min 0.04
_refine_diff_density_max 0.235
_refine_diff_density_min -0.216
_refine_diff_density_rms 0.051
_refine_ls_extinction_method none
_refine_ls_goodness_of_fit_ref 1.044
_refine_ls_hydrogen_treatment constr
_refine_ls_matrix_type full
_refine_ls_number_parameters 657
_refine_ls_number_reflns 9603
_refine_ls_number_restraints 0
_refine_ls_restrained_S_all 1.044
_refine_ls_R_factor_all 0.0457
_refine_ls_R_factor_gt 0.0405
_refine_ls_shift/su_max 0.001
_refine_ls_shift/su_mean 0.000
_refine_ls_structure_factor_coef Fsqd
_refine_ls_weighting_details 'w=1/[\s^2^(Fo^2^)+(0.0565P)^2^+7.6572P] where P=(Fo^2^+2Fc^2^)/3'
_refine_ls_weighting_scheme calc
_refine_ls_wR_factor_gt 0.1059
_refine_ls_wR_factor_ref 0.1099
_reflns_Friedel_coverage 0.000
_reflns_number_gt 8465
_reflns_number_total 9603
_reflns_threshold_expression 'I > 2\s(I)'
_cod_data_source_file d5ra00376h2.cif
_cod_data_source_block 20210708_1
_cod_database_code 7250124
_shelx_shelxl_version_number 2018/3
_shelx_space_group_comment
;
The symmetry employed for this shelxl refinement is uniquely defined
by the following loop, which should always be used as a source of
symmetry information in preference to the above space-group names.
They are only intended as comments.
;
_reflns_odcompleteness_completeness 99.96
_reflns_odcompleteness_iscentric 1
_reflns_odcompleteness_theta 66.97
_olex2_refinement_description
;
1. Fixed Uiso
 At 1.2 times of:
  All C(H) groups
 At 1.5 times of:
  All C(H,H,H) groups
2.a Ternary CH refined with riding coordinates:
 C6(H6), C13(H13), C20(H20), C27(H27), C38(H38), C45(H45), C52(H52), C59(H59)
2.b Aromatic/amide H refined with riding coordinates:
 C1(H1), C3(H3), C4(H4), C8(H8), C10(H10), C11(H11), C15(H15), C17(H17),
 C18(H18), C22(H22), C24(H24), C25(H25), C33(H33), C34(H34), C36(H36), C40(H40),
  C41(H41), C43(H43), C47(H47), C48(H48), C50(H50), C54(H54), C55(H55), C57(H57)
2.c Idealised Me refined as rotating group:
 C29(H29A,H29B,H29C), C30(H30A,H30B,H30C), C31(H31A,H31B,H31C), C32(H32A,H32B,
 H32C), C61(H61A,H61B,H61C), C62(H62A,H62B,H62C), C63(H63A,H63B,H63C), C64(H64A,
 H64B,H64C)
;
_olex2_submission_special_instructions 'No special instructions were received'
_oxdiff_exptl_absorpt_empirical_details
;
Empirical correction (ABSPACK) includes:
- Absorption correction using spherical harmonics
- Frame scaling
;
_oxdiff_exptl_absorpt_empirical_full_max 2.885
_oxdiff_exptl_absorpt_empirical_full_min 0.388

loop_
_space_group_symop_operation_xyz
'x, y, z'
'-x, y, -z+1/2'
'x+1/2, y+1/2, z'
'-x+1/2, y+1/2, -z+1/2'
'-x, -y, -z'
'x, -y, z-1/2'
'-x+1/2, -y+1/2, -z'
'x+1/2, -y+1/2, z-1/2'

loop_
_atom_site_label
_atom_site_type_symbol
_atom_site_fract_x
_atom_site_fract_y
_atom_site_fract_z
_atom_site_U_iso_or_equiv
_atom_site_adp_type
_atom_site_occupancy
_atom_site_site_symmetry_order
_atom_site_calc_flag
_atom_site_refinement_flags_posn
_atom_site_refinement_flags_adp
_atom_site_refinement_flags_occupancy
_atom_site_disorder_assembly
_atom_site_disorder_group
O1 O 0.21703(3) 0.93600(6) 0.31302(4) 0.0204(2) Uani 1 1 d . . . . .
O2 O 0.30949(3) 0.91343(7) 0.70779(4) 0.0234(2) Uani 1 1 d . . . . .
O3 O 0.48914(3) 0.69656(6) 0.60053(4) 0.0229(2) Uani 1 1 d . . . . .
O4 O 0.42854(4) 1.09505(7) 0.29069(4) 0.0280(2) Uani 1 1 d . . . . .
C1 C 0.26979(4) 0.88774(9) 0.38765(5) 0.0164(2) Uani 1 1 d . . . . .
H1 H 0.263878 0.826995 0.375748 0.020 Uiso 1 1 calc R U . . .
C2 C 0.24756(4) 0.96151(9) 0.35812(5) 0.0173(2) Uani 1 1 d . . . . .
C3 C 0.25707(4) 1.05257(9) 0.37467(6) 0.0185(3) Uani 1 1 d . . . . .
H3 H 0.242945 1.101734 0.354484 0.022 Uiso 1 1 calc R U . . .
C4 C 0.28811(4) 1.06929(9) 0.42200(5) 0.0177(2) Uani 1 1 d . . . . .
H4 H 0.294617 1.130124 0.433220 0.021 Uiso 1 1 calc R U . . .
C5 C 0.30936(4) 0.99683(9) 0.45251(5) 0.0163(2) Uani 1 1 d . . . . .
C6 C 0.34265(4) 1.00991(9) 0.50477(5) 0.0168(2) Uani 1 1 d . . . . .
H6 H 0.338809 1.072748 0.520148 0.020 Uiso 1 1 calc R U . . .
C7 C 0.32968(4) 0.94044(9) 0.55100(5) 0.0169(2) Uani 1 1 d . . . . .
C8 C 0.32509(4) 0.96531(9) 0.60908(5) 0.0183(3) Uani 1 1 d . . . . .
H8 H 0.329170 1.026657 0.620881 0.022 Uiso 1 1 calc R U . . .
C9 C 0.31428(4) 0.89704(9) 0.64945(5) 0.0190(3) Uani 1 1 d . . . . .
C10 C 0.30828(4) 0.80540(9) 0.63176(6) 0.0193(3) Uani 1 1 d . . . . .
H10 H 0.301822 0.759945 0.658952 0.023 Uiso 1 1 calc R U . . .
C11 C 0.31192(4) 0.78164(9) 0.57349(6) 0.0183(3) Uani 1 1 d . . . . .
H11 H 0.307399 0.720398 0.561723 0.022 Uiso 1 1 calc R U . . .
C12 C 0.32229(4) 0.84874(9) 0.53261(5) 0.0166(2) Uani 1 1 d . . . . .
C13 C 0.32563(4) 0.82786(8) 0.46820(5) 0.0163(2) Uani 1 1 d . . . . .
H13 H 0.309328 0.769485 0.459675 0.020 Uiso 1 1 calc R U . . .
C14 C 0.30047(4) 0.90489(8) 0.43443(5) 0.0161(2) Uani 1 1 d . . . . .
C15 C 0.43561(4) 0.75504(9) 0.52913(5) 0.0179(2) Uani 1 1 d . . . . .
H15 H 0.430667 0.694477 0.516236 0.021 Uiso 1 1 calc R U . . .
C16 C 0.46667(4) 0.77272(9) 0.57659(5) 0.0185(3) Uani 1 1 d . . . . .
C17 C 0.47399(4) 0.86280(9) 0.59643(6) 0.0202(3) Uani 1 1 d . . . . .
H17 H 0.494381 0.874416 0.628173 0.024 Uiso 1 1 calc R U . . .
C18 C 0.45043(4) 0.93564(9) 0.56827(6) 0.0197(3) Uani 1 1 d . . . . .
H18 H 0.455203 0.996067 0.581506 0.024 Uiso 1 1 calc R U . . .
C19 C 0.42005(4) 0.91950(9) 0.52093(5) 0.0178(2) Uani 1 1 d . . . . .
C20 C 0.39522(4) 0.99722(9) 0.48774(5) 0.0173(2) Uani 1 1 d . . . . .
H20 H 0.411622 1.055282 0.496845 0.021 Uiso 1 1 calc R U . . .
C21 C 0.39887(4) 0.97754(9) 0.42308(5) 0.0171(2) Uani 1 1 d . . . . .
C22 C 0.41097(4) 1.04520(9) 0.38400(6) 0.0194(3) Uani 1 1 d . . . . .
H22 H 0.416438 1.105600 0.396889 0.023 Uiso 1 1 calc R U . . .
C23 C 0.41500(4) 1.02304(9) 0.32504(6) 0.0202(3) Uani 1 1 d . . . . .
C24 C 0.40634(4) 0.93321(9) 0.30551(6) 0.0208(3) Uani 1 1 d . . . . .
H24 H 0.409086 0.918185 0.266410 0.025 Uiso 1 1 calc R U . . .
C25 C 0.39344(4) 0.86544(9) 0.34528(6) 0.0189(3) Uani 1 1 d . . . . .
H25 H 0.386969 0.805530 0.332152 0.023 Uiso 1 1 calc R U . . .
C26 C 0.39017(4) 0.88631(9) 0.40383(5) 0.0169(2) Uani 1 1 d . . . . .
C27 C 0.37795(4) 0.81592(8) 0.44977(5) 0.0165(2) Uani 1 1 d . . . . .
H27 H 0.381575 0.753468 0.433687 0.020 Uiso 1 1 calc R U . . .
C28 C 0.41227(4) 0.82785(9) 0.50144(5) 0.0168(2) Uani 1 1 d . . . . .
C29 C 0.51119(5) 0.70776(10) 0.65702(6) 0.0233(3) Uani 1 1 d . . . . .
H29A H 0.534410 0.754957 0.655591 0.035 Uiso 1 1 calc R U . . .
H29B H 0.525205 0.650177 0.669306 0.035 Uiso 1 1 calc R U . . .
H29C H 0.488814 0.725681 0.684229 0.035 Uiso 1 1 calc R U . . .
C30 C 0.43265(6) 1.07676(11) 0.23003(6) 0.0309(3) Uani 1 1 d . . . . .
H30A H 0.441668 1.132523 0.210749 0.046 Uiso 1 1 calc R U . . .
H30B H 0.403554 1.055863 0.213203 0.046 Uiso 1 1 calc R U . . .
H30C H 0.455486 1.029602 0.225335 0.046 Uiso 1 1 calc R U . . .
C31 C 0.19465(5) 1.00876(10) 0.27986(6) 0.0254(3) Uani 1 1 d . . . . .
H31A H 0.174958 0.982245 0.249362 0.038 Uiso 1 1 calc R U . . .
H31B H 0.217407 1.047231 0.262967 0.038 Uiso 1 1 calc R U . . .
H31C H 0.176591 1.045601 0.305006 0.038 Uiso 1 1 calc R U . . .
C32 C 0.30547(5) 1.00809(10) 0.72491(6) 0.0257(3) Uani 1 1 d . . . . .
H32A H 0.279164 1.035440 0.704536 0.038 Uiso 1 1 calc R U . . .
H32B H 0.332747 1.041235 0.715504 0.038 Uiso 1 1 calc R U . . .
H32C H 0.301780 1.011335 0.766213 0.038 Uiso 1 1 calc R U . . .
O5 O 0.44733(3) 0.15675(7) 0.63148(4) 0.0284(2) Uani 1 1 d . . . . .
O6 O 0.22898(3) 0.28926(7) 0.32005(4) 0.0212(2) Uani 1 1 d . . . . .
O7 O 0.37589(4) 0.64305(7) 0.28622(4) 0.0250(2) Uani 1 1 d . . . . .
O8 O 0.42223(3) 0.57327(7) 0.68688(4) 0.0245(2) Uani 1 1 d . . . . .
C33 C 0.34163(4) 0.27823(9) 0.58862(6) 0.0189(3) Uani 1 1 d . . . . .
H33 H 0.313746 0.291865 0.604793 0.023 Uiso 1 1 calc R U . . .
C34 C 0.37424(5) 0.22542(9) 0.62008(6) 0.0213(3) Uani 1 1 d . . . . .
H34 H 0.368024 0.203109 0.656898 0.026 Uiso 1 1 calc R U . . .
C35 C 0.41629(5) 0.20597(9) 0.59633(6) 0.0216(3) Uani 1 1 d . . . . .
C36 C 0.42480(4) 0.23509(9) 0.54006(6) 0.0199(3) Uani 1 1 d . . . . .
H36 H 0.452384 0.219977 0.523592 0.024 Uiso 1 1 calc R U . . .
C37 C 0.39159(4) 0.28713(8) 0.50860(5) 0.0173(2) Uani 1 1 d . . . . .
C38 C 0.39962(4) 0.32683(9) 0.44903(5) 0.0176(2) Uani 1 1 d . . . . .
H38 H 0.423955 0.290728 0.431599 0.021 Uiso 1 1 calc R U . . .
C39 C 0.35571(4) 0.31621(9) 0.41108(5) 0.0175(2) Uani 1 1 d . . . . .
C40 C 0.35418(4) 0.28213(9) 0.35465(6) 0.0197(3) Uani 1 1 d . . . . .
H40 H 0.381482 0.265083 0.338167 0.024 Uiso 1 1 calc R U . . .
C41 C 0.31269(5) 0.27267(9) 0.32183(5) 0.0201(3) Uani 1 1 d . . . . .
H41 H 0.312199 0.249820 0.283877 0.024 Uiso 1 1 calc R U . . .
C42 C 0.27207(4) 0.29816(9) 0.34706(5) 0.0182(3) Uani 1 1 d . . . . .
C43 C 0.27284(4) 0.33229(9) 0.40413(5) 0.0171(2) Uani 1 1 d . . . . .
H43 H 0.245506 0.349050 0.420650 0.021 Uiso 1 1 calc R U . . .
C44 C 0.31438(4) 0.34117(8) 0.43612(5) 0.0166(2) Uani 1 1 d . . . . .
C45 C 0.31765(4) 0.37513(9) 0.49876(5) 0.0166(2) Uani 1 1 d . . . . .
H45 H 0.287105 0.370020 0.514641 0.020 Uiso 1 1 calc R U . . .
C46 C 0.35023(4) 0.31095(8) 0.53318(5) 0.0170(2) Uani 1 1 d . . . . .
C47 C 0.31282(5) 0.58158(9) 0.41301(6) 0.0194(3) Uani 1 1 d . . . . .
H47 H 0.284411 0.595162 0.427799 0.023 Uiso 1 1 calc R U . . .
C48 C 0.32460(5) 0.62000(9) 0.36048(6) 0.0216(3) Uani 1 1 d . . . . .
H48 H 0.304188 0.659604 0.340237 0.026 Uiso 1 1 calc R U . . .
C49 C 0.36705(5) 0.59938(9) 0.33789(5) 0.0203(3) Uani 1 1 d . . . . .
C50 C 0.39732(4) 0.53851(9) 0.36758(5) 0.0196(3) Uani 1 1 d . . . . .
H50 H 0.425397 0.523875 0.352225 0.024 Uiso 1 1 calc R U . . .
C51 C 0.38532(4) 0.49968(9) 0.42040(5) 0.0181(3) Uani 1 1 d . . . . .
C52 C 0.41654(4) 0.43336(9) 0.45520(5) 0.0177(2) Uani 1 1 d . . . . .
H52 H 0.447567 0.437927 0.440684 0.021 Uiso 1 1 calc R U . . .
C53 C 0.41846(4) 0.46478(8) 0.51849(5) 0.0173(2) Uani 1 1 d . . . . .
C54 C 0.45860(4) 0.46344(9) 0.55424(6) 0.0191(3) Uani 1 1 d . . . . .
H54 H 0.485642 0.440127 0.539975 0.023 Uiso 1 1 calc R U . . .
C55 C 0.45857(4) 0.49659(9) 0.61097(6) 0.0207(3) Uani 1 1 d . . . . .
H55 H 0.485224 0.493522 0.635117 0.025 Uiso 1 1 calc R U . . .
C56 C 0.41855(5) 0.53448(9) 0.63167(5) 0.0191(3) Uani 1 1 d . . . . .
C57 C 0.37750(4) 0.53157(9) 0.59760(5) 0.0182(3) Uani 1 1 d . . . . .
H57 H 0.350448 0.554283 0.612161 0.022 Uiso 1 1 calc R U . . .
C58 C 0.37733(4) 0.49441(8) 0.54160(5) 0.0169(2) Uani 1 1 d . . . . .
C59 C 0.33375(4) 0.48246(8) 0.50302(5) 0.0166(2) Uani 1 1 d . . . . .
H59 H 0.309108 0.518684 0.519698 0.020 Uiso 1 1 calc R U . . .
C60 C 0.34329(4) 0.52275(8) 0.44378(5) 0.0173(2) Uani 1 1 d . . . . .
C61 C 0.42016(6) 0.62968(11) 0.26361(6) 0.0314(3) Uani 1 1 d . . . . .
H61A H 0.422383 0.665464 0.228557 0.047 Uiso 1 1 calc R U . . .
H61B H 0.424388 0.565115 0.255013 0.047 Uiso 1 1 calc R U . . .
H61C H 0.443516 0.649457 0.292036 0.047 Uiso 1 1 calc R U . . .
C62 C 0.39496(5) 0.65427(10) 0.69518(6) 0.0255(3) Uani 1 1 d . . . . .
H62A H 0.398732 0.696717 0.663515 0.038 Uiso 1 1 calc R U . . .
H62B H 0.404695 0.683577 0.731339 0.038 Uiso 1 1 calc R U . . .
H62C H 0.363142 0.636939 0.696271 0.038 Uiso 1 1 calc R U . . .
C63 C 0.22653(5) 0.26456(10) 0.25980(6) 0.0231(3) Uani 1 1 d . . . . .
H63A H 0.241565 0.311277 0.237801 0.035 Uiso 1 1 calc R U . . .
H63B H 0.194848 0.259861 0.246128 0.035 Uiso 1 1 calc R U . . .
H63C H 0.241512 0.205910 0.254890 0.035 Uiso 1 1 calc R U . . .
C64 C 0.49452(5) 0.16298(12) 0.61730(8) 0.0389(4) Uani 1 1 d . . . . .
H64A H 0.498505 0.133150 0.580471 0.058 Uiso 1 1 calc R U . . .
H64B H 0.513514 0.132887 0.647115 0.058 Uiso 1 1 calc R U . . .
H64C H 0.503222 0.227077 0.614780 0.058 Uiso 1 1 calc R U . . .

loop_
_atom_site_aniso_label
_atom_site_aniso_U_11
_atom_site_aniso_U_22
_atom_site_aniso_U_33
_atom_site_aniso_U_23
_atom_site_aniso_U_13
_atom_site_aniso_U_12
O1 0.0200(4) 0.0218(5) 0.0187(4) 0.0028(4) -0.0054(4) 0.0002(4)
O2 0.0301(5) 0.0258(5) 0.0143(4) -0.0005(4) 0.0025(4) -0.0013(4)
O3 0.0243(5) 0.0216(5) 0.0221(5) 0.0002(4) -0.0060(4) 0.0028(4)
O4 0.0361(6) 0.0273(5) 0.0209(5) 0.0051(4) 0.0052(4) -0.0067(4)
C1 0.0173(6) 0.0169(6) 0.0153(6) -0.0001(5) 0.0026(5) -0.0020(5)
C2 0.0153(6) 0.0226(6) 0.0141(6) 0.0002(5) 0.0013(4) -0.0013(5)
C3 0.0189(6) 0.0177(6) 0.0190(6) 0.0030(5) 0.0028(5) 0.0031(5)
C4 0.0203(6) 0.0156(6) 0.0174(6) -0.0007(5) 0.0040(5) -0.0002(5)
C5 0.0177(6) 0.0167(6) 0.0149(6) -0.0006(4) 0.0030(5) -0.0012(5)
C6 0.0197(6) 0.0148(6) 0.0159(6) -0.0012(5) 0.0009(5) -0.0009(5)
C7 0.0167(6) 0.0172(6) 0.0166(6) 0.0008(5) -0.0004(5) -0.0011(5)
C8 0.0187(6) 0.0179(6) 0.0180(6) -0.0006(5) -0.0009(5) -0.0006(5)
C9 0.0176(6) 0.0248(7) 0.0146(6) -0.0004(5) -0.0008(5) 0.0004(5)
C10 0.0185(6) 0.0214(6) 0.0181(6) 0.0053(5) -0.0001(5) -0.0016(5)
C11 0.0173(6) 0.0170(6) 0.0204(6) 0.0007(5) -0.0004(5) -0.0008(5)
C12 0.0153(6) 0.0180(6) 0.0163(6) 0.0004(5) -0.0008(4) -0.0002(5)
C13 0.0169(6) 0.0155(6) 0.0163(6) 0.0002(5) -0.0002(5) -0.0021(5)
C14 0.0171(6) 0.0167(6) 0.0145(6) 0.0009(5) 0.0023(5) -0.0008(5)
C15 0.0182(6) 0.0181(6) 0.0175(6) -0.0009(5) 0.0022(5) -0.0019(5)
C16 0.0170(6) 0.0216(6) 0.0170(6) 0.0024(5) 0.0017(5) 0.0018(5)
C17 0.0179(6) 0.0259(7) 0.0166(6) -0.0013(5) -0.0012(5) -0.0025(5)
C18 0.0210(6) 0.0188(6) 0.0194(6) -0.0030(5) 0.0007(5) -0.0027(5)
C19 0.0179(6) 0.0189(6) 0.0164(6) -0.0009(5) 0.0011(5) -0.0018(5)
C20 0.0182(6) 0.0165(6) 0.0171(6) -0.0006(5) 0.0004(5) -0.0029(5)
C21 0.0150(6) 0.0185(6) 0.0179(6) -0.0002(5) 0.0001(5) -0.0003(5)
C22 0.0183(6) 0.0178(6) 0.0221(6) 0.0011(5) 0.0007(5) -0.0013(5)
C23 0.0176(6) 0.0228(6) 0.0202(6) 0.0056(5) 0.0001(5) -0.0012(5)
C24 0.0199(6) 0.0271(7) 0.0152(6) -0.0004(5) -0.0005(5) 0.0005(5)
C25 0.0174(6) 0.0195(6) 0.0195(6) -0.0011(5) -0.0021(5) -0.0003(5)
C26 0.0153(6) 0.0177(6) 0.0175(6) 0.0008(5) -0.0003(5) -0.0004(5)
C27 0.0178(6) 0.0155(6) 0.0161(6) -0.0011(5) -0.0003(5) -0.0006(5)
C28 0.0165(6) 0.0189(6) 0.0152(6) -0.0004(5) 0.0020(5) -0.0015(5)
C29 0.0223(6) 0.0263(7) 0.0206(6) 0.0022(5) -0.0043(5) 0.0011(5)
C30 0.0365(8) 0.0361(8) 0.0204(7) 0.0077(6) 0.0050(6) -0.0063(6)
C31 0.0249(7) 0.0268(7) 0.0237(7) 0.0072(5) -0.0061(5) 0.0011(5)
C32 0.0308(7) 0.0280(7) 0.0185(6) -0.0052(5) 0.0040(5) -0.0004(6)
O5 0.0251(5) 0.0282(5) 0.0311(5) 0.0068(4) -0.0072(4) 0.0045(4)
O6 0.0191(5) 0.0302(5) 0.0140(4) -0.0012(4) -0.0020(3) -0.0041(4)
O7 0.0330(5) 0.0250(5) 0.0172(4) 0.0030(4) 0.0014(4) -0.0007(4)
O8 0.0267(5) 0.0286(5) 0.0175(4) -0.0045(4) -0.0042(4) 0.0010(4)
C33 0.0189(6) 0.0183(6) 0.0195(6) -0.0021(5) 0.0003(5) -0.0018(5)
C34 0.0258(7) 0.0207(6) 0.0171(6) 0.0014(5) -0.0007(5) -0.0026(5)
C35 0.0216(6) 0.0171(6) 0.0254(7) 0.0002(5) -0.0062(5) 0.0007(5)
C36 0.0177(6) 0.0168(6) 0.0249(6) -0.0032(5) -0.0011(5) 0.0005(5)
C37 0.0176(6) 0.0151(6) 0.0192(6) -0.0034(5) 0.0000(5) -0.0022(5)
C38 0.0165(6) 0.0183(6) 0.0182(6) -0.0027(5) 0.0018(5) 0.0005(5)
C39 0.0177(6) 0.0168(6) 0.0182(6) 0.0005(5) 0.0006(5) -0.0009(5)
C40 0.0192(6) 0.0209(6) 0.0191(6) -0.0012(5) 0.0034(5) -0.0006(5)
C41 0.0243(6) 0.0220(6) 0.0141(6) -0.0018(5) 0.0017(5) -0.0032(5)
C42 0.0189(6) 0.0180(6) 0.0173(6) 0.0022(5) -0.0022(5) -0.0032(5)
C43 0.0168(6) 0.0173(6) 0.0172(6) 0.0005(5) 0.0009(5) -0.0004(5)
C44 0.0178(6) 0.0158(6) 0.0163(6) 0.0000(5) 0.0003(5) -0.0013(5)
C45 0.0152(6) 0.0184(6) 0.0162(6) -0.0013(5) -0.0002(4) -0.0013(5)
C46 0.0173(6) 0.0157(6) 0.0177(6) -0.0024(5) -0.0014(5) -0.0018(5)
C47 0.0203(6) 0.0173(6) 0.0202(6) -0.0043(5) -0.0017(5) -0.0005(5)
C48 0.0264(7) 0.0182(6) 0.0193(6) -0.0017(5) -0.0066(5) 0.0018(5)
C49 0.0281(7) 0.0182(6) 0.0143(6) -0.0016(5) -0.0017(5) -0.0049(5)
C50 0.0211(6) 0.0196(6) 0.0183(6) -0.0035(5) 0.0009(5) -0.0031(5)
C51 0.0190(6) 0.0168(6) 0.0180(6) -0.0021(5) -0.0015(5) -0.0023(5)
C52 0.0154(6) 0.0191(6) 0.0185(6) -0.0001(5) 0.0008(5) -0.0013(5)
C53 0.0184(6) 0.0149(6) 0.0186(6) 0.0008(5) 0.0001(5) -0.0020(5)
C54 0.0167(6) 0.0177(6) 0.0227(6) 0.0003(5) -0.0004(5) -0.0009(5)
C55 0.0180(6) 0.0218(6) 0.0218(6) 0.0011(5) -0.0043(5) -0.0026(5)
C56 0.0233(6) 0.0184(6) 0.0155(6) 0.0000(5) -0.0016(5) -0.0023(5)
C57 0.0171(6) 0.0185(6) 0.0190(6) 0.0003(5) 0.0006(5) -0.0005(5)
C58 0.0174(6) 0.0154(6) 0.0179(6) 0.0013(5) -0.0014(5) -0.0009(5)
C59 0.0167(6) 0.0161(6) 0.0169(6) -0.0018(5) -0.0002(5) 0.0008(5)
C60 0.0184(6) 0.0160(6) 0.0173(6) -0.0026(5) -0.0017(5) -0.0019(5)
C61 0.0397(8) 0.0326(8) 0.0227(7) 0.0052(6) 0.0091(6) 0.0014(7)
C62 0.0248(7) 0.0265(7) 0.0251(7) -0.0078(6) 0.0012(5) -0.0019(5)
C63 0.0255(7) 0.0276(7) 0.0157(6) -0.0030(5) -0.0029(5) -0.0035(5)
C64 0.0219(7) 0.0348(8) 0.0585(11) 0.0150(8) -0.0121(7) -0.0015(6)

loop_
_atom_type_symbol
_atom_type_description
_atom_type_scat_dispersion_real
_atom_type_scat_dispersion_imag
_atom_type_scat_source
C C 0.0181 0.0091 'International Tables Vol C Tables 4.2.6.8 and 6.1.1.4'
H H 0.0000 0.0000 'International Tables Vol C Tables 4.2.6.8 and 6.1.1.4'
O O 0.0492 0.0322 'International Tables Vol C Tables 4.2.6.8 and 6.1.1.4'

loop_
_geom_angle_atom_site_label_1
_geom_angle_atom_site_label_2
_geom_angle_atom_site_label_3
_geom_angle
_geom_angle_site_symmetry_1
_geom_angle_site_symmetry_3
_geom_angle_publ_flag
C2 O1 C31 117.46(10) . . ?
C9 O2 C32 116.54(10) . . ?
C16 O3 C29 117.03(10) . . ?
C23 O4 C30 117.46(11) . . ?
C2 C1 H1 119.9 . . ?
C14 C1 H1 119.9 . . ?
C14 C1 C2 120.21(12) . . ?
O1 C2 C1 115.10(11) . . ?
O1 C2 C3 124.63(11) . . ?
C3 C2 C1 120.27(11) . . ?
C2 C3 H3 120.4 . . ?
C2 C3 C4 119.12(11) . . ?
C4 C3 H3 120.4 . . ?
C3 C4 H4 119.5 . . ?
C5 C4 C3 121.10(12) . . ?
C5 C4 H4 119.4 . . ?
C4 C5 C6 123.85(11) . . ?
C4 C5 C14 119.35(11) . . ?
C14 C5 C6 116.80(11) . . ?
C5 C6 H6 108.7 . . ?
C5 C6 C7 107.39(10) . . ?
C5 C6 C20 111.77(10) . . ?
C7 C6 H6 108.7 . . ?
C7 C6 C20 111.60(10) . . ?
C20 C6 H6 108.7 . . ?
C8 C7 C6 122.52(11) . . ?
C8 C7 C12 120.67(11) . . ?
C12 C7 C6 116.81(11) . . ?
C7 C8 H8 120.4 . . ?
C7 C8 C9 119.25(12) . . ?
C9 C8 H8 120.4 . . ?
O2 C9 C8 124.21(12) . . ?
O2 C9 C10 115.49(11) . . ?
C10 C9 C8 120.30(12) . . ?
C9 C10 H10 120.0 . . ?
C11 C10 C9 120.02(12) . . ?
C11 C10 H10 120.0 . . ?
C10 C11 H11 119.7 . . ?
C10 C11 C12 120.50(12) . . ?
C12 C11 H11 119.7 . . ?
C7 C12 C13 117.66(11) . . ?
C11 C12 C7 119.22(11) . . ?
C11 C12 C13 123.11(11) . . ?
C12 C13 H13 108.1 . . ?
C12 C13 C14 107.36(10) . . ?
C12 C13 C27 112.73(10) . . ?
C14 C13 H13 108.1 . . ?
C14 C13 C27 112.40(10) . . ?
C27 C13 H13 108.1 . . ?
C1 C14 C5 119.90(11) . . ?
C1 C14 C13 122.67(11) . . ?
C5 C14 C13 117.44(11) . . ?
C16 C15 H15 120.0 . . ?
C28 C15 H15 120.0 . . ?
C28 C15 C16 119.95(12) . . ?
O3 C16 C15 116.01(11) . . ?
O3 C16 C17 123.56(11) . . ?
C17 C16 C15 120.42(12) . . ?
C16 C17 H17 120.4 . . ?
C16 C17 C18 119.26(12) . . ?
C18 C17 H17 120.4 . . ?
C17 C18 H18 119.5 . . ?
C19 C18 C17 121.06(12) . . ?
C19 C18 H18 119.5 . . ?
C18 C19 C20 122.56(11) . . ?
C18 C19 C28 119.48(12) . . ?
C28 C19 C20 117.94(11) . . ?
C6 C20 H20 108.0 . . ?
C19 C20 C6 113.34(10) . . ?
C19 C20 H20 108.0 . . ?
C19 C20 C21 107.27(10) . . ?
C21 C20 C6 111.95(10) . . ?
C21 C20 H20 108.0 . . ?
C22 C21 C20 122.31(11) . . ?
C22 C21 C26 120.24(12) . . ?
C26 C21 C20 117.44(11) . . ?
C21 C22 H22 119.9 . . ?
C21 C22 C23 120.16(12) . . ?
C23 C22 H22 119.9 . . ?
O4 C23 C22 115.02(12) . . ?
O4 C23 C24 124.89(12) . . ?
C24 C23 C22 120.08(12) . . ?
C23 C24 H24 120.3 . . ?
C23 C24 C25 119.35(12) . . ?
C25 C24 H24 120.3 . . ?
C24 C25 H25 119.5 . . ?
C26 C25 C24 120.97(12) . . ?
C26 C25 H25 119.5 . . ?
C21 C26 C27 116.85(11) . . ?
C25 C26 C21 119.19(11) . . ?
C25 C26 C27 123.96(11) . . ?
C13 C27 H27 108.6 . . ?
C26 C27 C13 111.68(10) . . ?
C26 C27 H27 108.6 . . ?
C26 C27 C28 107.34(10) . . ?
C28 C27 C13 112.01(10) . . ?
C28 C27 H27 108.6 . . ?
C15 C28 C19 119.83(11) . . ?
C15 C28 C27 123.94(11) . . ?
C19 C28 C27 116.23(11) . . ?
O3 C29 H29A 109.5 . . ?
O3 C29 H29B 109.5 . . ?
O3 C29 H29C 109.5 . . ?
H29A C29 H29B 109.5 . . ?
H29A C29 H29C 109.5 . . ?
H29B C29 H29C 109.5 . . ?
O4 C30 H30A 109.5 . . ?
O4 C30 H30B 109.5 . . ?
O4 C30 H30C 109.5 . . ?
H30A C30 H30B 109.5 . . ?
H30A C30 H30C 109.5 . . ?
H30B C30 H30C 109.5 . . ?
O1 C31 H31A 109.5 . . ?
O1 C31 H31B 109.5 . . ?
O1 C31 H31C 109.5 . . ?
H31A C31 H31B 109.5 . . ?
H31A C31 H31C 109.5 . . ?
H31B C31 H31C 109.5 . . ?
O2 C32 H32A 109.5 . . ?
O2 C32 H32B 109.5 . . ?
O2 C32 H32C 109.5 . . ?
H32A C32 H32B 109.5 . . ?
H32A C32 H32C 109.5 . . ?
H32B C32 H32C 109.5 . . ?
C35 O5 C64 116.29(11) . . ?
C42 O6 C63 117.32(10) . . ?
C49 O7 C61 117.61(11) . . ?
C56 O8 C62 115.76(10) . . ?
C34 C33 H33 119.6 . . ?
C34 C33 C46 120.70(12) . . ?
C46 C33 H33 119.6 . . ?
C33 C34 H34 120.1 . . ?
C33 C34 C35 119.80(12) . . ?
C35 C34 H34 120.1 . . ?
O5 C35 C34 115.93(12) . . ?
O5 C35 C36 123.80(12) . . ?
C36 C35 C34 120.27(12) . . ?
C35 C36 H36 120.3 . . ?
C35 C36 C37 119.38(12) . . ?
C37 C36 H36 120.3 . . ?
C36 C37 C38 122.44(11) . . ?
C36 C37 C46 120.74(12) . . ?
C46 C37 C38 116.65(11) . . ?
C37 C38 H38 108.5 . . ?
C37 C38 C39 108.42(10) . . ?
C37 C38 C52 109.95(10) . . ?
C39 C38 H38 108.5 . . ?
C39 C38 C52 112.95(10) . . ?
C52 C38 H38 108.5 . . ?
C40 C39 C38 123.96(11) . . ?
C40 C39 C44 119.12(11) . . ?
C44 C39 C38 116.91(11) . . ?
C39 C40 H40 119.2 . . ?
C39 C40 C41 121.64(12) . . ?
C41 C40 H40 119.2 . . ?
C40 C41 H41 120.7 . . ?
C42 C41 C40 118.61(12) . . ?
C42 C41 H41 120.7 . . ?
O6 C42 C41 124.16(11) . . ?
O6 C42 C43 115.16(11) . . ?
C41 C42 C43 120.64(11) . . ?
C42 C43 H43 120.0 . . ?
C44 C43 C42 119.97(12) . . ?
C44 C43 H43 120.0 . . ?
C39 C44 C45 117.19(11) . . ?
C43 C44 C39 120.02(11) . . ?
C43 C44 C45 122.77(11) . . ?
C44 C45 H45 108.3 . . ?
C44 C45 C59 111.69(10) . . ?
C46 C45 C44 107.66(10) . . ?
C46 C45 H45 108.3 . . ?
C46 C45 C59 112.37(10) . . ?
C59 C45 H45 108.3 . . ?
C33 C46 C37 118.99(12) . . ?
C33 C46 C45 123.08(11) . . ?
C37 C46 C45 117.88(11) . . ?
C48 C47 H47 119.8 . . ?
C48 C47 C60 120.32(12) . . ?
C60 C47 H47 119.8 . . ?
C47 C48 H48 120.0 . . ?
C47 C48 C49 120.10(12) . . ?
C49 C48 H48 120.0 . . ?
O7 C49 C48 115.49(12) . . ?
O7 C49 C50 124.46(12) . . ?
C50 C49 C48 120.05(12) . . ?
C49 C50 H50 120.1 . . ?
C49 C50 C51 119.74(12) . . ?
C51 C50 H50 120.1 . . ?
C50 C51 C52 122.67(12) . . ?
C50 C51 C60 120.00(12) . . ?
C60 C51 C52 117.32(11) . . ?
C38 C52 H52 108.4 . . ?
C51 C52 C38 112.41(10) . . ?
C51 C52 H52 108.4 . . ?
C51 C52 C53 107.85(10) . . ?
C53 C52 C38 111.27(10) . . ?
C53 C52 H52 108.4 . . ?
C54 C53 C52 123.18(11) . . ?
C54 C53 C58 119.22(12) . . ?
C58 C53 C52 117.58(11) . . ?
C53 C54 H54 119.8 . . ?
C55 C54 C53 120.47(12) . . ?
C55 C54 H54 119.8 . . ?
C54 C55 H55 120.1 . . ?
C54 C55 C56 119.79(12) . . ?
C56 C55 H55 120.1 . . ?
O8 C56 C55 116.39(11) . . ?
O8 C56 C57 123.30(12) . . ?
C55 C56 C57 120.30(12) . . ?
C56 C57 H57 120.3 . . ?
C58 C57 C56 119.43(12) . . ?
C58 C57 H57 120.3 . . ?
C53 C58 C59 116.67(11) . . ?
C57 C58 C53 120.31(11) . . ?
C57 C58 C59 123.02(11) . . ?
C45 C59 H59 108.5 . . ?
C58 C59 C45 111.97(10) . . ?
C58 C59 H59 108.5 . . ?
C60 C59 C45 112.20(10) . . ?
C60 C59 C58 107.04(10) . . ?
C60 C59 H59 108.5 . . ?
C47 C60 C51 119.74(12) . . ?
C47 C60 C59 123.10(11) . . ?
C51 C60 C59 117.15(11) . . ?
O7 C61 H61A 109.5 . . ?
O7 C61 H61B 109.5 . . ?
O7 C61 H61C 109.5 . . ?
H61A C61 H61B 109.5 . . ?
H61A C61 H61C 109.5 . . ?
H61B C61 H61C 109.5 . . ?
O8 C62 H62A 109.5 . . ?
O8 C62 H62B 109.5 . . ?
O8 C62 H62C 109.5 . . ?
H62A C62 H62B 109.5 . . ?
H62A C62 H62C 109.5 . . ?
H62B C62 H62C 109.5 . . ?
O6 C63 H63A 109.5 . . ?
O6 C63 H63B 109.5 . . ?
O6 C63 H63C 109.5 . . ?
H63A C63 H63B 109.5 . . ?
H63A C63 H63C 109.5 . . ?
H63B C63 H63C 109.5 . . ?
O5 C64 H64A 109.5 . . ?
O5 C64 H64B 109.5 . . ?
O5 C64 H64C 109.5 . . ?
H64A C64 H64B 109.5 . . ?
H64A C64 H64C 109.5 . . ?
H64B C64 H64C 109.5 . . ?

loop_
_geom_bond_atom_site_label_1
_geom_bond_atom_site_label_2
_geom_bond_distance
_geom_bond_site_symmetry_2
_geom_bond_publ_flag
O1 C2 1.3777(15) . ?
O1 C31 1.4314(16) . ?
O2 C9 1.3730(15) . ?
O2 C32 1.4254(17) . ?
O3 C16 1.3766(15) . ?
O3 C29 1.4246(16) . ?
O4 C23 1.3725(16) . ?
O4 C30 1.4269(17) . ?
C1 H1 0.9300 . ?
C1 C2 1.4002(18) . ?
C1 C14 1.3815(17) . ?
C2 C3 1.3894(18) . ?
C3 H3 0.9300 . ?
C3 C4 1.3964(18) . ?
C4 H4 0.9300 . ?
C4 C5 1.3843(18) . ?
C5 C6 1.5128(17) . ?
C5 C14 1.4077(17) . ?
C6 H6 0.9800 . ?
C6 C7 1.5197(17) . ?
C6 C20 1.6078(17) . ?
C7 C8 1.3927(17) . ?
C7 C12 1.3998(17) . ?
C8 H8 0.9300 . ?
C8 C9 1.3976(18) . ?
C9 C10 1.3894(19) . ?
C10 H10 0.9300 . ?
C10 C11 1.3889(18) . ?
C11 H11 0.9300 . ?
C11 C12 1.3905(18) . ?
C12 C13 1.5157(17) . ?
C13 H13 0.9800 . ?
C13 C14 1.5191(17) . ?
C13 C27 1.6094(17) . ?
C15 H15 0.9300 . ?
C15 C16 1.4012(18) . ?
C15 C28 1.3855(18) . ?
C16 C17 1.3879(19) . ?
C17 H17 0.9300 . ?
C17 C18 1.3935(19) . ?
C18 H18 0.9300 . ?
C18 C19 1.3834(18) . ?
C19 C20 1.5156(17) . ?
C19 C28 1.4083(17) . ?
C20 H20 0.9800 . ?
C20 C21 1.5190(17) . ?
C21 C22 1.3820(18) . ?
C21 C26 1.4051(18) . ?
C22 H22 0.9300 . ?
C22 C23 1.4002(18) . ?
C23 C24 1.3881(19) . ?
C24 H24 0.9300 . ?
C24 C25 1.4005(18) . ?
C25 H25 0.9300 . ?
C25 C26 1.3842(18) . ?
C26 C27 1.5177(17) . ?
C27 H27 0.9800 . ?
C27 C28 1.5190(17) . ?
C29 H29A 0.9600 . ?
C29 H29B 0.9600 . ?
C29 H29C 0.9600 . ?
C30 H30A 0.9600 . ?
C30 H30B 0.9600 . ?
C30 H30C 0.9600 . ?
C31 H31A 0.9600 . ?
C31 H31B 0.9600 . ?
C31 H31C 0.9600 . ?
C32 H32A 0.9600 . ?
C32 H32B 0.9600 . ?
C32 H32C 0.9600 . ?
O5 C35 1.3755(16) . ?
O5 C64 1.4292(19) . ?
O6 C42 1.3747(15) . ?
O6 C63 1.4250(15) . ?
O7 C49 1.3777(16) . ?
O7 C61 1.4256(18) . ?
O8 C56 1.3832(15) . ?
O8 C62 1.4292(17) . ?
C33 H33 0.9300 . ?
C33 C34 1.3883(18) . ?
C33 C46 1.3909(18) . ?
C34 H34 0.9300 . ?
C34 C35 1.3927(19) . ?
C35 C36 1.3913(19) . ?
C36 H36 0.9300 . ?
C36 C37 1.3938(18) . ?
C37 C38 1.5104(17) . ?
C37 C46 1.3974(18) . ?
C38 H38 0.9800 . ?
C38 C39 1.5155(17) . ?
C38 C52 1.6154(17) . ?
C39 C40 1.3828(18) . ?
C39 C44 1.4052(17) . ?
C40 H40 0.9300 . ?
C40 C41 1.3952(18) . ?
C41 H41 0.9300 . ?
C41 C42 1.3915(19) . ?
C42 C43 1.3973(17) . ?
C43 H43 0.9300 . ?
C43 C44 1.3863(17) . ?
C44 C45 1.5159(16) . ?
C45 H45 0.9800 . ?
C45 C46 1.5159(17) . ?
C45 C59 1.6170(17) . ?
C47 H47 0.9300 . ?
C47 C48 1.3849(19) . ?
C47 C60 1.3915(18) . ?
C48 H48 0.9300 . ?
C48 C49 1.3952(19) . ?
C49 C50 1.3947(19) . ?
C50 H50 0.9300 . ?
C50 C51 1.3951(18) . ?
C51 C52 1.5161(17) . ?
C51 C60 1.3998(18) . ?
C52 H52 0.9800 . ?
C52 C53 1.5188(17) . ?
C53 C54 1.3915(17) . ?
C53 C58 1.3997(18) . ?
C54 H54 0.9300 . ?
C54 C55 1.3859(18) . ?
C55 H55 0.9300 . ?
C55 C56 1.3909(19) . ?
C56 C57 1.3930(18) . ?
C57 H57 0.9300 . ?
C57 C58 1.3911(18) . ?
C58 C59 1.5175(17) . ?
C59 H59 0.9800 . ?
C59 C60 1.5162(17) . ?
C61 H61A 0.9600 . ?
C61 H61B 0.9600 . ?
C61 H61C 0.9600 . ?
C62 H62A 0.9600 . ?
C62 H62B 0.9600 . ?
C62 H62C 0.9600 . ?
C63 H63A 0.9600 . ?
C63 H63B 0.9600 . ?
C63 H63C 0.9600 . ?
C64 H64A 0.9600 . ?
C64 H64B 0.9600 . ?
C64 H64C 0.9600 . ?

loop_
_geom_torsion_atom_site_label_1
_geom_torsion_atom_site_label_2
_geom_torsion_atom_site_label_3
_geom_torsion_atom_site_label_4
_geom_torsion
_geom_torsion_site_symmetry_1
_geom_torsion_site_symmetry_2
_geom_torsion_site_symmetry_3
_geom_torsion_site_symmetry_4
_geom_torsion_publ_flag
O1 C2 C3 C4 178.71(11) . . . . ?
O2 C9 C10 C11 179.33(11) . . . . ?
O3 C16 C17 C18 178.30(12) . . . . ?
O4 C23 C24 C25 178.93(12) . . . . ?
C1 C2 C3 C4 -1.65(18) . . . . ?
C2 C1 C14 C5 0.10(18) . . . . ?
C2 C1 C14 C13 179.99(11) . . . . ?
C2 C3 C4 C5 -0.08(18) . . . . ?
C3 C4 C5 C6 -178.89(11) . . . . ?
C3 C4 C5 C14 1.79(18) . . . . ?
C4 C5 C6 C7 135.19(12) . . . . ?
C4 C5 C6 C20 -102.10(14) . . . . ?
C4 C5 C14 C1 -1.80(18) . . . . ?
C4 C5 C14 C13 178.30(11) . . . . ?
C5 C6 C7 C8 -132.16(12) . . . . ?
C5 C6 C7 C12 47.72(14) . . . . ?
C5 C6 C20 C19 -120.09(11) . . . . ?
C5 C6 C20 C21 1.41(14) . . . . ?
C6 C5 C14 C1 178.84(11) . . . . ?
C6 C5 C14 C13 -1.06(16) . . . . ?
C6 C7 C8 C9 -178.29(11) . . . . ?
C6 C7 C12 C11 177.76(11) . . . . ?
C6 C7 C12 C13 -2.80(16) . . . . ?
C6 C20 C21 C22 101.39(14) . . . . ?
C6 C20 C21 C26 -79.68(13) . . . . ?
C7 C6 C20 C19 0.19(14) . . . . ?
C7 C6 C20 C21 121.69(11) . . . . ?
C7 C8 C9 O2 179.16(11) . . . . ?
C7 C8 C9 C10 0.13(19) . . . . ?
C7 C12 C13 C14 -43.62(14) . . . . ?
C7 C12 C13 C27 80.70(14) . . . . ?
C8 C7 C12 C11 -2.36(18) . . . . ?
C8 C7 C12 C13 177.07(11) . . . . ?
C8 C9 C10 C11 -1.56(19) . . . . ?
C9 C10 C11 C12 1.03(19) . . . . ?
C10 C11 C12 C7 0.92(18) . . . . ?
C10 C11 C12 C13 -178.49(11) . . . . ?
C11 C12 C13 C14 135.79(12) . . . . ?
C11 C12 C13 C27 -99.88(14) . . . . ?
C12 C7 C8 C9 1.84(18) . . . . ?
C12 C13 C14 C1 -134.17(12) . . . . ?
C12 C13 C14 C5 45.73(14) . . . . ?
C12 C13 C27 C26 -120.14(11) . . . . ?
C12 C13 C27 C28 0.30(14) . . . . ?
C13 C27 C28 C15 104.98(13) . . . . ?
C13 C27 C28 C19 -75.33(13) . . . . ?
C14 C1 C2 O1 -178.69(11) . . . . ?
C14 C1 C2 C3 1.64(18) . . . . ?
C14 C5 C6 C7 -45.48(14) . . . . ?
C14 C5 C6 C20 77.23(13) . . . . ?
C14 C13 C27 C26 1.37(14) . . . . ?
C14 C13 C27 C28 121.81(11) . . . . ?
C15 C16 C17 C18 -0.63(19) . . . . ?
C16 C15 C28 C19 0.34(18) . . . . ?
C16 C15 C28 C27 -179.97(11) . . . . ?
C16 C17 C18 C19 -0.13(19) . . . . ?
C17 C18 C19 C20 -177.56(12) . . . . ?
C17 C18 C19 C28 0.98(19) . . . . ?
C18 C19 C20 C6 -101.45(14) . . . . ?
C18 C19 C20 C21 134.46(12) . . . . ?
C18 C19 C28 C15 -1.09(18) . . . . ?
C18 C19 C28 C27 179.20(11) . . . . ?
C19 C20 C21 C22 -133.68(12) . . . . ?
C19 C20 C21 C26 45.25(14) . . . . ?
C20 C6 C7 C8 105.03(13) . . . . ?
C20 C6 C7 C12 -75.10(13) . . . . ?
C20 C19 C28 C15 177.52(11) . . . . ?
C20 C19 C28 C27 -2.19(16) . . . . ?
C20 C21 C22 C23 178.37(11) . . . . ?
C20 C21 C26 C25 -179.58(11) . . . . ?
C20 C21 C26 C27 -0.05(16) . . . . ?
C21 C22 C23 O4 -178.11(11) . . . . ?
C21 C22 C23 C24 0.74(19) . . . . ?
C21 C26 C27 C13 76.60(13) . . . . ?
C21 C26 C27 C28 -46.53(14) . . . . ?
C22 C21 C26 C25 -0.62(18) . . . . ?
C22 C21 C26 C27 178.91(11) . . . . ?
C22 C23 C24 C25 0.21(19) . . . . ?
C23 C24 C25 C26 -1.39(19) . . . . ?
C24 C25 C26 C21 1.59(19) . . . . ?
C24 C25 C26 C27 -177.91(12) . . . . ?
C25 C26 C27 C13 -103.89(13) . . . . ?
C25 C26 C27 C28 132.98(12) . . . . ?
C26 C21 C22 C23 -0.53(19) . . . . ?
C26 C27 C28 C15 -132.09(12) . . . . ?
C26 C27 C28 C19 47.61(14) . . . . ?
C27 C13 C14 C1 101.30(13) . . . . ?
C27 C13 C14 C5 -78.80(13) . . . . ?
C28 C15 C16 O3 -178.48(11) . . . . ?
C28 C15 C16 C17 0.53(19) . . . . ?
C28 C19 C20 C6 79.98(14) . . . . ?
C28 C19 C20 C21 -44.10(15) . . . . ?
C29 O3 C16 C15 -163.93(11) . . . . ?
C29 O3 C16 C17 17.09(18) . . . . ?
C30 O4 C23 C22 -179.20(12) . . . . ?
C30 O4 C23 C24 2.02(19) . . . . ?
C31 O1 C2 C1 -177.64(11) . . . . ?
C31 O1 C2 C3 2.01(18) . . . . ?
C32 O2 C9 C8 14.14(18) . . . . ?
C32 O2 C9 C10 -166.79(12) . . . . ?
O5 C35 C36 C37 -178.04(12) . . . . ?
O6 C42 C43 C44 177.91(11) . . . . ?
O7 C49 C50 C51 178.53(11) . . . . ?
O8 C56 C57 C58 177.53(11) . . . . ?
C33 C34 C35 O5 177.23(12) . . . . ?
C33 C34 C35 C36 -3.35(19) . . . . ?
C34 C33 C46 C37 2.26(18) . . . . ?
C34 C33 C46 C45 -174.99(12) . . . . ?
C34 C35 C36 C37 2.59(19) . . . . ?
C35 C36 C37 C38 175.66(11) . . . . ?
C35 C36 C37 C46 0.62(18) . . . . ?
C36 C37 C38 C39 140.07(12) . . . . ?
C36 C37 C38 C52 -96.00(13) . . . . ?
C36 C37 C46 C33 -3.03(18) . . . . ?
C36 C37 C46 C45 174.37(11) . . . . ?
C37 C38 C39 C40 -133.00(13) . . . . ?
C37 C38 C39 C44 45.66(15) . . . . ?
C37 C38 C52 C51 -122.60(11) . . . . ?
C37 C38 C52 C53 -1.52(14) . . . . ?
C38 C37 C46 C33 -178.34(11) . . . . ?
C38 C37 C46 C45 -0.95(16) . . . . ?
C38 C39 C40 C41 179.18(12) . . . . ?
C38 C39 C44 C43 -179.31(11) . . . . ?
C38 C39 C44 C45 -0.72(16) . . . . ?
C38 C52 C53 C54 96.05(14) . . . . ?
C38 C52 C53 C58 -82.52(13) . . . . ?
C39 C38 C52 C51 -1.34(15) . . . . ?
C39 C38 C52 C53 119.74(11) . . . . ?
C39 C40 C41 C42 -0.2(2) . . . . ?
C39 C44 C45 C46 -44.30(14) . . . . ?
C39 C44 C45 C59 79.51(13) . . . . ?
C40 C39 C44 C43 -0.58(18) . . . . ?
C40 C39 C44 C45 178.01(11) . . . . ?
C40 C41 C42 O6 -177.73(12) . . . . ?
C40 C41 C42 C43 -0.14(19) . . . . ?
C41 C42 C43 C44 0.11(19) . . . . ?
C42 C43 C44 C39 0.25(18) . . . . ?
C42 C43 C44 C45 -178.25(11) . . . . ?
C43 C44 C45 C46 134.24(12) . . . . ?
C43 C44 C45 C59 -101.95(13) . . . . ?
C44 C39 C40 C41 0.55(19) . . . . ?
C44 C45 C46 C33 -137.22(12) . . . . ?
C44 C45 C46 C37 45.50(14) . . . . ?
C44 C45 C59 C58 -122.29(11) . . . . ?
C44 C45 C59 C60 -1.90(14) . . . . ?
C45 C59 C60 C47 102.70(13) . . . . ?
C45 C59 C60 C51 -78.32(13) . . . . ?
C46 C33 C34 C35 0.90(19) . . . . ?
C46 C37 C38 C39 -44.70(14) . . . . ?
C46 C37 C38 C52 79.23(13) . . . . ?
C46 C45 C59 C58 -1.18(14) . . . . ?
C46 C45 C59 C60 119.21(11) . . . . ?
C47 C48 C49 O7 -178.36(11) . . . . ?
C47 C48 C49 C50 1.31(19) . . . . ?
C48 C47 C60 C51 -2.36(18) . . . . ?
C48 C47 C60 C59 176.59(11) . . . . ?
C48 C49 C50 C51 -1.11(18) . . . . ?
C49 C50 C51 C52 -179.74(11) . . . . ?
C49 C50 C51 C60 -0.81(18) . . . . ?
C50 C51 C52 C38 -103.98(13) . . . . ?
C50 C51 C52 C53 133.00(12) . . . . ?
C50 C51 C60 C47 2.54(18) . . . . ?
C50 C51 C60 C59 -176.47(11) . . . . ?
C51 C52 C53 C54 -140.23(12) . . . . ?
C51 C52 C53 C58 41.19(15) . . . . ?
C52 C38 C39 C40 104.88(14) . . . . ?
C52 C38 C39 C44 -76.45(14) . . . . ?
C52 C51 C60 C47 -178.47(11) . . . . ?
C52 C51 C60 C59 2.52(16) . . . . ?
C52 C53 C54 C55 177.34(12) . . . . ?
C52 C53 C58 C57 -174.40(11) . . . . ?
C52 C53 C58 C59 6.39(16) . . . . ?
C53 C54 C55 C56 -2.27(19) . . . . ?
C53 C58 C59 C45 73.75(14) . . . . ?
C53 C58 C59 C60 -49.60(14) . . . . ?
C54 C53 C58 C57 6.97(18) . . . . ?
C54 C53 C58 C59 -172.24(11) . . . . ?
C54 C55 C56 O8 -174.63(11) . . . . ?
C54 C55 C56 C57 5.88(19) . . . . ?
C55 C56 C57 C58 -3.02(19) . . . . ?
C56 C57 C58 C53 -3.43(19) . . . . ?
C56 C57 C58 C59 175.74(11) . . . . ?
C57 C58 C59 C45 -105.44(13) . . . . ?
C57 C58 C59 C60 131.21(12) . . . . ?
C58 C53 C54 C55 -4.11(19) . . . . ?
C58 C59 C60 C47 -134.09(12) . . . . ?
C58 C59 C60 C51 44.89(14) . . . . ?
C59 C45 C46 C33 99.38(14) . . . . ?
C59 C45 C46 C37 -77.90(14) . . . . ?
C60 C47 C48 C49 0.43(19) . . . . ?
C60 C51 C52 C38 77.07(14) . . . . ?
C60 C51 C52 C53 -45.95(14) . . . . ?
C61 O7 C49 C48 175.44(12) . . . . ?
C61 O7 C49 C50 -4.21(18) . . . . ?
C62 O8 C56 C55 143.98(12) . . . . ?
C62 O8 C56 C57 -36.55(17) . . . . ?
C63 O6 C42 C41 -9.04(18) . . . . ?
C63 O6 C42 C43 173.25(11) . . . . ?
C64 O5 C35 C34 -159.54(13) . . . . ?
C64 O5 C35 C36 21.06(19) . . . . ?
